data_4084489
loop_
_publ_author_name
'Hoggard, Bryce R.'
'Larsen, Christopher B.'
'Lucas, Nigel T.'

_publ_section_title
;
 Site Selectivity of [RuCp*]+Complexation in Cyclopenta[def]triphenylenes
;
_journal_issue 21
_journal_name_full Organometallics
_journal_page_first 6200
_journal_paper_doi 10.1021/om5008852
_journal_volume 33
_journal_year 2014
_chemical_formula_moiety 'C27 H28'
_chemical_formula_sum 'C27 H28'
_chemical_formula_weight 352.49
_chemical_name_systematic
; 
2,6-Di(tert-butyl)-4H-cyclopenta[def]triphenylene 
;
_space_group_IT_number 14
_symmetry_cell_setting monoclinic
_symmetry_space_group_name_Hall '-P 2ybc'
_symmetry_space_group_name_H-M 'P 1 21/c 1'
_atom_sites_solution_hydrogens geom
_atom_sites_solution_primary direct
_atom_sites_solution_secondary difmap
_audit_block_code ntl1347
_audit_creation_method SHELXL-97
_cell_angle_alpha 90.00
_cell_angle_beta 93.508(2)
_cell_angle_gamma 90.00
_cell_formula_units_Z 4
_cell_length_a 14.1125(3)
_cell_length_b 11.9094(3)
_cell_length_c 12.4655(3)
_cell_measurement_reflns_used 5852
_cell_measurement_temperature 100(2)
_cell_measurement_theta_max 74.853
_cell_measurement_theta_min 4.853
_cell_volume 2091.17(9)
_computing_cell_refinement 'CrysAlisPro (Agilent, V 1.171.36.28)'
_computing_data_collection 'CrysAlisPro (Agilent, V 1.171.36.28)'
_computing_data_reduction 'CrysAlisPro (Agilent, V 1.171.36.28)'
_computing_molecular_graphics 'ORTEP-3 (Farrugia, 2008)'
_computing_publication_material 'enCIFer (CCDC, 2014)'
_computing_structure_refinement 'SHELXL-97 (Sheldrick, 1997)'
_computing_structure_solution 'SHELXS-97 (Sheldrick, 1997)'
_diffrn_ambient_temperature 100(2)
_diffrn_crystal_treatment
; 
Crystal was attached with Paratone N oil to a 0.3 mm CryoLoop supported 
in a copper mounting pin, then quenched in a cold nitrogen gas from a gas
stream from an Oxford Cryosystems Cryostream.
;
_diffrn_detector_area_resol_mean 5.1725
_diffrn_measured_fraction_theta_full 0.998
_diffrn_measured_fraction_theta_max 0.961
_diffrn_measurement_device_type 'SuperNova, Dual, Cu at zero, Atlas'
_diffrn_measurement_method '\w scans'
_diffrn_radiation_monochromator mirror
_diffrn_radiation_source 'SuperNova (Cu) X-ray Source'
_diffrn_radiation_type CuK\a
_diffrn_radiation_wavelength 1.54184
_diffrn_reflns_av_R_equivalents 0.0235
_diffrn_reflns_av_sigmaI/netI 0.0251
_diffrn_reflns_limit_h_max 13
_diffrn_reflns_limit_h_min -17
_diffrn_reflns_limit_k_max 14
_diffrn_reflns_limit_k_min -14
_diffrn_reflns_limit_l_max 15
_diffrn_reflns_limit_l_min -14
_diffrn_reflns_number 10298
_diffrn_reflns_theta_full 67.00
_diffrn_reflns_theta_max 74.95
_diffrn_reflns_theta_min 4.86
_diffrn_standards_interval_count 0
_diffrn_standards_interval_time 0
_diffrn_standards_number 0
_exptl_absorpt_coefficient_mu 0.468
_exptl_absorpt_correction_T_max 0.9907
_exptl_absorpt_correction_T_min 0.7354
_exptl_absorpt_correction_type gaussian
_exptl_absorpt_process_details
;
CrysAlisPro, Agilent Technologies, Version 1.171.36.28
Numerical absorption correction based on gaussian integration over 
a multifaceted crystal model.
;
_exptl_crystal_colour colorless
_exptl_crystal_density_diffrn 1.120
_exptl_crystal_density_method 'not measured'
_exptl_crystal_description plate
_exptl_crystal_F_000 760
_exptl_crystal_preparation
;
Crystals were grown by slowly cooling a hot concentrated solution 
of the compound in ethanol to room temperature.
;
_exptl_crystal_size_max 0.70
_exptl_crystal_size_mid 0.37
_exptl_crystal_size_min 0.02
_refine_diff_density_max 0.233
_refine_diff_density_min -0.200
_refine_diff_density_rms 0.038
_refine_ls_extinction_method none
_refine_ls_goodness_of_fit_ref 1.020
_refine_ls_hydrogen_treatment constr
_refine_ls_matrix_type full
_refine_ls_number_parameters 250
_refine_ls_number_reflns 4139
_refine_ls_number_restraints 0
_refine_ls_restrained_S_all 1.020
_refine_ls_R_factor_all 0.0493
_refine_ls_R_factor_gt 0.0424
_refine_ls_shift/su_max 0.000
_refine_ls_shift/su_mean 0.000
_refine_ls_structure_factor_coef Fsqd
_refine_ls_weighting_details 'calc w=1/[\s^2^(Fo^2^)+(0.0640P)^2^+0.6058P] where P=(Fo^2^+2Fc^2^)/3'
_refine_ls_weighting_scheme calc
_refine_ls_wR_factor_gt 0.1123
_refine_ls_wR_factor_ref 0.1192
_reflns_number_gt 3574
_reflns_number_total 4139
_reflns_threshold_expression >2sigma(I)
_cod_data_source_file om5008852_si_002.cif
_cod_data_source_block 3
_cod_depositor_comments 'Adding full bibliography for 4084487--4084494.cif.'
_cod_original_sg_symbol_H-M 'P 21/c'
_cod_database_code 4084489

loop_
_symmetry_equiv_pos_as_xyz
'x, y, z'
'-x, y+1/2, -z+1/2'
'-x, -y, -z'
'x, -y-1/2, z-1/2'

loop_
_atom_site_label
_atom_site_type_symbol
_atom_site_fract_x
_atom_site_fract_y
_atom_site_fract_z
_atom_site_U_iso_or_equiv
_atom_site_adp_type
_atom_site_occupancy
_atom_site_symmetry_multiplicity
_atom_site_calc_flag
_atom_site_refinement_flags
C1 C 0.71506(8) 0.40055(10) 0.15845(9) 0.0227(3) Uani 1 1 d .
H1 H 0.7367 0.4574 0.2074 0.027 Uiso 1 1 calc R
C2 C 0.78019(9) 0.32482(10) 0.12023(10) 0.0246(3) Uani 1 1 d .
C3 C 0.74897(8) 0.23852(10) 0.04665(10) 0.0234(3) Uani 1 1 d .
H3 H 0.7935 0.1873 0.0201 0.028 Uiso 1 1 calc R
C3A C 0.65434(8) 0.22984(10) 0.01446(9) 0.0205(2) Uani 1 1 d .
C4 C 0.59520(8) 0.14928(10) -0.05855(9) 0.0212(3) Uani 1 1 d .
H4A H 0.6154 0.1517 -0.1332 0.025 Uiso 1 1 calc R
H4B H 0.6001 0.0712 -0.0316 0.025 Uiso 1 1 calc R
C4A C 0.49421(8) 0.19488(9) -0.05211(9) 0.0193(2) Uani 1 1 d .
C5 C 0.40609(8) 0.16203(10) -0.09495(9) 0.0204(2) Uani 1 1 d .
H5 H 0.4000 0.0987 -0.1412 0.024 Uiso 1 1 calc R
C6 C 0.32433(8) 0.22412(10) -0.06913(9) 0.0202(2) Uani 1 1 d .
C7 C 0.33283(8) 0.31796(10) -0.00219(9) 0.0196(2) Uani 1 1 d .
H7 H 0.2775 0.3588 0.0136 0.023 Uiso 1 1 calc R
C7A C 0.42212(8) 0.35322(9) 0.04246(8) 0.0182(2) Uani 1 1 d .
C7B C 0.44421(8) 0.44736(9) 0.11638(9) 0.0190(2) Uani 1 1 d .
C8 C 0.37269(8) 0.52047(10) 0.14754(9) 0.0213(2) Uani 1 1 d .
H8 H 0.3092 0.5088 0.1201 0.026 Uiso 1 1 calc R
C9 C 0.39249(9) 0.60899(10) 0.21714(9) 0.0245(3) Uani 1 1 d .
H9 H 0.3429 0.6569 0.2376 0.029 Uiso 1 1 calc R
C10 C 0.48562(9) 0.62750(10) 0.25704(9) 0.0255(3) Uani 1 1 d .
H10 H 0.4996 0.6885 0.3044 0.031 Uiso 1 1 calc R
C11 C 0.55741(9) 0.55759(10) 0.22798(9) 0.0231(3) Uani 1 1 d .
H11 H 0.6204 0.5712 0.2562 0.028 Uiso 1 1 calc R
C11A C 0.53982(8) 0.46671(10) 0.15772(9) 0.0195(2) Uani 1 1 d .
C11B C 0.61791(8) 0.39465(9) 0.12607(9) 0.0197(2) Uani 1 1 d .
C12 C 0.59265(8) 0.30922(9) 0.05455(9) 0.0185(2) Uani 1 1 d .
C13 C 0.49854(8) 0.28924(9) 0.01470(9) 0.0182(2) Uani 1 1 d .
C20 C 0.88640(9) 0.33219(12) 0.15421(12) 0.0344(3) Uani 1 1 d .
C21 C 0.92307(13) 0.21815(14) 0.19528(19) 0.0628(6) Uani 1 1 d .
H21A H 0.8868 0.1943 0.2559 0.094 Uiso 1 1 calc R
H21B H 0.9904 0.2245 0.2189 0.094 Uiso 1 1 calc R
H21C H 0.9155 0.1626 0.1374 0.094 Uiso 1 1 calc R
C22 C 0.90833(10) 0.41902(14) 0.24290(15) 0.0458(4) Uani 1 1 d .
H22A H 0.8886 0.4936 0.2170 0.069 Uiso 1 1 calc R
H22B H 0.9767 0.4193 0.2623 0.069 Uiso 1 1 calc R
H22C H 0.8737 0.3997 0.3061 0.069 Uiso 1 1 calc R
C23 C 0.93967(11) 0.36767(18) 0.05600(16) 0.0549(5) Uani 1 1 d .
H23A H 0.9308 0.3106 -0.0003 0.082 Uiso 1 1 calc R
H23B H 1.0075 0.3753 0.0767 0.082 Uiso 1 1 calc R
H23C H 0.9148 0.4398 0.0289 0.082 Uiso 1 1 calc R
C24 C 0.22692(8) 0.18594(10) -0.11771(10) 0.0238(3) Uani 1 1 d .
C25 C 0.21362(10) 0.05991(11) -0.09680(12) 0.0345(3) Uani 1 1 d .
H25A H 0.2193 0.0456 -0.0192 0.052 Uiso 1 1 calc R
H25B H 0.2625 0.0173 -0.1319 0.052 Uiso 1 1 calc R
H25C H 0.1507 0.0364 -0.1260 0.052 Uiso 1 1 calc R
C26 C 0.22240(9) 0.20769(12) -0.23938(11) 0.0320(3) Uani 1 1 d .
H26A H 0.1629 0.1774 -0.2723 0.048 Uiso 1 1 calc R
H26B H 0.2763 0.1709 -0.2708 0.048 Uiso 1 1 calc R
H26C H 0.2251 0.2887 -0.2527 0.048 Uiso 1 1 calc R
C27 C 0.14464(9) 0.24792(12) -0.06947(11) 0.0316(3) Uani 1 1 d .
H27A H 0.1482 0.2372 0.0086 0.047 Uiso 1 1 calc R
H27B H 0.0843 0.2180 -0.1003 0.047 Uiso 1 1 calc R
H27C H 0.1487 0.3282 -0.0858 0.047 Uiso 1 1 calc R

loop_
_atom_site_aniso_label
_atom_site_aniso_U_11
_atom_site_aniso_U_22
_atom_site_aniso_U_33
_atom_site_aniso_U_23
_atom_site_aniso_U_13
_atom_site_aniso_U_12
C1 0.0251(6) 0.0200(6) 0.0228(6) 0.0010(4) 0.0005(5) -0.0033(4)
C2 0.0230(6) 0.0216(6) 0.0290(6) 0.0033(5) 0.0003(5) -0.0028(5)
C3 0.0219(6) 0.0199(6) 0.0286(6) 0.0009(5) 0.0035(5) 0.0014(4)
C3A 0.0241(6) 0.0171(5) 0.0205(5) 0.0020(4) 0.0028(4) -0.0004(4)
C4 0.0216(6) 0.0186(6) 0.0235(6) -0.0024(4) 0.0017(4) 0.0019(4)
C4A 0.0242(6) 0.0161(5) 0.0179(5) 0.0011(4) 0.0033(4) 0.0018(4)
C5 0.0239(6) 0.0169(5) 0.0203(5) -0.0019(4) 0.0009(4) -0.0002(4)
C6 0.0222(6) 0.0183(6) 0.0202(5) 0.0020(4) 0.0014(4) 0.0002(4)
C7 0.0212(6) 0.0183(5) 0.0193(5) 0.0016(4) 0.0033(4) 0.0015(4)
C7A 0.0228(6) 0.0163(5) 0.0156(5) 0.0025(4) 0.0030(4) -0.0001(4)
C7B 0.0254(6) 0.0165(5) 0.0155(5) 0.0022(4) 0.0045(4) -0.0010(4)
C8 0.0258(6) 0.0190(6) 0.0197(5) 0.0025(4) 0.0052(4) -0.0003(4)
C9 0.0327(7) 0.0190(6) 0.0227(6) 0.0003(4) 0.0094(5) 0.0029(5)
C10 0.0372(7) 0.0199(6) 0.0199(6) -0.0028(4) 0.0062(5) -0.0026(5)
C11 0.0292(6) 0.0209(6) 0.0194(6) -0.0004(4) 0.0016(4) -0.0035(5)
C11A 0.0263(6) 0.0168(5) 0.0158(5) 0.0022(4) 0.0038(4) -0.0018(4)
C11B 0.0242(6) 0.0175(5) 0.0176(5) 0.0026(4) 0.0029(4) -0.0016(4)
C12 0.0216(6) 0.0168(5) 0.0173(5) 0.0038(4) 0.0033(4) -0.0002(4)
C13 0.0218(6) 0.0166(5) 0.0164(5) 0.0022(4) 0.0024(4) -0.0004(4)
C20 0.0241(7) 0.0272(7) 0.0511(9) -0.0038(6) -0.0050(6) -0.0001(5)
C21 0.0425(9) 0.0332(9) 0.1075(16) 0.0009(9) -0.0385(10) 0.0019(7)
C22 0.0278(7) 0.0443(9) 0.0635(10) -0.0140(8) -0.0129(7) -0.0012(6)
C23 0.0258(8) 0.0676(12) 0.0725(12) -0.0098(10) 0.0117(7) -0.0092(7)
C24 0.0213(6) 0.0222(6) 0.0278(6) -0.0035(5) 0.0003(5) -0.0003(5)
C25 0.0276(7) 0.0263(7) 0.0492(8) -0.0014(6) -0.0006(6) -0.0052(5)
C26 0.0267(6) 0.0394(8) 0.0292(7) -0.0046(6) -0.0040(5) 0.0011(6)
C27 0.0209(6) 0.0357(7) 0.0379(7) -0.0086(6) 0.0007(5) 0.0000(5)

loop_
_atom_type_symbol
_atom_type_description
_atom_type_scat_dispersion_real
_atom_type_scat_dispersion_imag
_atom_type_scat_source
C C 0.0181 0.0091 'International Tables Vol C Tables 4.2.6.8 and 6.1.1.4'
H H 0.0000 0.0000 'International Tables Vol C Tables 4.2.6.8 and 6.1.1.4'

loop_
_geom_angle_atom_site_label_1
_geom_angle_atom_site_label_2
_geom_angle_atom_site_label_3
_geom_angle
C2 C1 C11B 121.44(11)
C2 C1 H1 119.3
C11B C1 H1 119.3
C1 C2 C3 120.09(11)
C1 C2 C20 121.50(11)
C3 C2 C20 118.41(11)
C3A C3 C2 119.82(11)
C3A C3 H3 120.1
C2 C3 H3 120.1
C3 C3A C12 117.38(11)
C3 C3A C4 134.74(11)
C12 C3A C4 107.88(10)
C4A C4 C3A 102.79(9)
C4A C4 H4A 111.2
C3A C4 H4A 111.2
C4A C4 H4B 111.2
C3A C4 H4B 111.2
H4A C4 H4B 109.1
C5 C4A C13 117.65(10)
C5 C4A C4 134.32(10)
C13 C4A C4 108.02(10)
C4A C5 C6 119.27(10)
C4A C5 H5 120.4
C6 C5 H5 120.4
C7 C6 C5 120.66(10)
C7 C6 C24 120.98(10)
C5 C6 C24 118.36(10)
C6 C7 C7A 121.10(10)
C6 C7 H7 119.4
C7A C7 H7 119.4
C13 C7A C7 115.42(10)
C13 C7A C7B 115.98(10)
C7 C7A C7B 128.59(10)
C8 C7B C11A 118.50(10)
C8 C7B C7A 121.10(10)
C11A C7B C7A 120.40(10)
C9 C8 C7B 121.65(11)
C9 C8 H8 119.2
C7B C8 H8 119.2
C8 C9 C10 119.62(11)
C8 C9 H9 120.2
C10 C9 H9 120.2
C11 C10 C9 120.23(11)
C11 C10 H10 119.9
C9 C10 H10 119.9
C10 C11 C11A 121.68(11)
C10 C11 H11 119.2
C11A C11 H11 119.2
C11 C11A C7B 118.33(11)
C11 C11A C11B 120.69(10)
C7B C11A C11B 120.96(10)
C12 C11B C1 115.41(11)
C12 C11B C11A 115.73(10)
C1 C11B C11A 128.86(11)
C11B C12 C3A 125.84(11)
C11B C12 C13 123.41(11)
C3A C12 C13 110.72(10)
C7A C13 C4A 125.89(11)
C7A C13 C12 123.49(10)
C4A C13 C12 110.58(10)
C21 C20 C22 107.97(14)
C21 C20 C2 110.25(12)
C22 C20 C2 112.87(12)
C21 C20 C23 109.82(15)
C22 C20 C23 107.61(13)
C2 C20 C23 108.26(12)
C20 C21 H21A 109.5
C20 C21 H21B 109.5
H21A C21 H21B 109.5
C20 C21 H21C 109.5
H21A C21 H21C 109.5
H21B C21 H21C 109.5
C20 C22 H22A 109.5
C20 C22 H22B 109.5
H22A C22 H22B 109.5
C20 C22 H22C 109.5
H22A C22 H22C 109.5
H22B C22 H22C 109.5
C20 C23 H23A 109.5
C20 C23 H23B 109.5
H23A C23 H23B 109.5
C20 C23 H23C 109.5
H23A C23 H23C 109.5
H23B C23 H23C 109.5
C27 C24 C26 108.67(10)
C27 C24 C25 107.52(11)
C26 C24 C25 109.51(11)
C27 C24 C6 112.62(10)
C26 C24 C6 108.73(10)
C25 C24 C6 109.74(10)
C24 C25 H25A 109.5
C24 C25 H25B 109.5
H25A C25 H25B 109.5
C24 C25 H25C 109.5
H25A C25 H25C 109.5
H25B C25 H25C 109.5
C24 C26 H26A 109.5
C24 C26 H26B 109.5
H26A C26 H26B 109.5
C24 C26 H26C 109.5
H26A C26 H26C 109.5
H26B C26 H26C 109.5
C24 C27 H27A 109.5
C24 C27 H27B 109.5
H27A C27 H27B 109.5
C24 C27 H27C 109.5
H27A C27 H27C 109.5
H27B C27 H27C 109.5

loop_
_geom_bond_atom_site_label_1
_geom_bond_atom_site_label_2
_geom_bond_distance
C1 C2 1.3924(17)
C1 C11B 1.4071(17)
C1 H1 0.9500
C2 C3 1.4291(17)
C2 C20 1.5349(17)
C3 C3A 1.3746(17)
C3 H3 0.9500
C3A C12 1.3981(16)
C3A C4 1.5337(16)
C4 C4A 1.5319(15)
C4 H4A 0.9900
C4 H4B 0.9900
C4A C5 1.3797(16)
C4A C13 1.3979(16)
C5 C6 1.4238(16)
C5 H5 0.9500
C6 C7 1.3955(16)
C6 C24 1.5367(16)
C7 C7A 1.4101(16)
C7 H7 0.9500
C7A C13 1.3817(16)
C7A C7B 1.4724(15)
C7B C8 1.4056(16)
C7B C11A 1.4332(16)
C8 C9 1.3830(17)
C8 H8 0.9500
C9 C10 1.3940(18)
C9 H9 0.9500
C10 C11 1.3768(18)
C10 H10 0.9500
C11 C11A 1.4049(16)
C11 H11 0.9500
C11A C11B 1.4696(16)
C11B C12 1.3850(16)
C12 C13 1.4095(16)
C20 C21 1.530(2)
C20 C22 1.532(2)
C20 C23 1.535(2)
C21 H21A 0.9800
C21 H21B 0.9800
C21 H21C 0.9800
C22 H22A 0.9800
C22 H22B 0.9800
C22 H22C 0.9800
C23 H23A 0.9800
C23 H23B 0.9800
C23 H23C 0.9800
C24 C27 1.5297(17)
C24 C26 1.5362(18)
C24 C25 1.5368(18)
C25 H25A 0.9800
C25 H25B 0.9800
C25 H25C 0.9800
C26 H26A 0.9800
C26 H26B 0.9800
C26 H26C 0.9800
C27 H27A 0.9800
C27 H27B 0.9800
C27 H27C 0.9800

loop_
_geom_torsion_atom_site_label_1
_geom_torsion_atom_site_label_2
_geom_torsion_atom_site_label_3
_geom_torsion_atom_site_label_4
_geom_torsion
C11B C1 C2 C3 -0.13(18)
C11B C1 C2 C20 179.11(11)
C1 C2 C3 C3A -0.59(18)
C20 C2 C3 C3A -179.86(11)
C2 C3 C3A C12 1.38(17)
C2 C3 C3A C4 -178.06(12)
C3 C3A C4 C4A 179.17(13)
C12 C3A C4 C4A -0.31(12)
C3A C4 C4A C5 -177.97(12)
C3A C4 C4A C13 0.79(12)
C13 C4A C5 C6 -0.46(16)
C4 C4A C5 C6 178.22(11)
C4A C5 C6 C7 0.67(17)
C4A C5 C6 C24 -179.95(10)
C5 C6 C7 C7A -0.62(17)
C24 C6 C7 C7A -179.97(10)
C6 C7 C7A C13 0.34(16)
C6 C7 C7A C7B -178.15(10)
C13 C7A C7B C8 177.92(10)
C7 C7A C7B C8 -3.60(17)
C13 C7A C7B C11A -1.70(15)
C7 C7A C7B C11A 176.78(11)
C11A C7B C8 C9 -0.55(16)
C7A C7B C8 C9 179.82(10)
C7B C8 C9 C10 0.61(17)
C8 C9 C10 C11 -0.47(18)
C9 C10 C11 C11A 0.30(18)
C10 C11 C11A C7B -0.24(17)
C10 C11 C11A C11B 178.71(11)
C8 C7B C11A C11 0.36(15)
C7A C7B C11A C11 179.99(10)
C8 C7B C11A C11B -178.59(10)
C7A C7B C11A C11B 1.04(16)
C2 C1 C11B C12 -0.01(17)
C2 C1 C11B C11A -179.96(11)
C11 C11A C11B C12 -178.56(10)
C7B C11A C11B C12 0.37(15)
C11 C11A C11B C1 1.39(18)
C7B C11A C11B C1 -179.68(11)
C1 C11B C12 C3A 0.93(17)
C11A C11B C12 C3A -179.12(10)
C1 C11B C12 C13 178.94(10)
C11A C11B C12 C13 -1.11(16)
C3 C3A C12 C11B -1.63(17)
C4 C3A C12 C11B 177.95(11)
C3 C3A C12 C13 -179.86(10)
C4 C3A C12 C13 -0.27(13)
C7 C7A C13 C4A -0.14(17)
C7B C7A C13 C4A 178.55(10)
C7 C7A C13 C12 -177.65(10)
C7B C7A C13 C12 1.03(16)
C5 C4A C13 C7A 0.20(17)
C4 C4A C13 C7A -178.80(10)
C5 C4A C13 C12 177.99(10)
C4 C4A C13 C12 -1.01(13)
C11B C12 C13 C7A 0.40(18)
C3A C12 C13 C7A 178.68(10)
C11B C12 C13 C4A -177.45(10)
C3A C12 C13 C4A 0.83(13)
C1 C2 C20 C21 128.35(15)
C3 C2 C20 C21 -52.39(18)
C1 C2 C20 C22 7.52(19)
C3 C2 C20 C22 -173.23(12)
C1 C2 C20 C23 -111.49(15)
C3 C2 C20 C23 67.76(16)
C7 C6 C24 C27 -9.81(16)
C5 C6 C24 C27 170.82(11)
C7 C6 C24 C26 110.69(12)
C5 C6 C24 C26 -68.68(14)
C7 C6 C24 C25 -129.55(12)
C5 C6 C24 C25 51.08(14)
